data_7225893
loop_
_publ_author_name
'Amendola, Valeria'
'Bergamaschi, Greta'
'Boiocchi, Massimo'
'Fusco, Nadia'
'La Rocca, Mario Vincenzo'
'Linati, Laura'
'Lo Presti, Eliana'
'Mella, Massimo'
'Metrangolo, Pierangelo'
'Miljkovic, Ana'

_publ_section_title
;
 Novel hydrogen- and halogen-bonding anion receptors based on
 3-iodopyridinium units
;
_journal_name_full 'RSC Adv.'
_journal_paper_doi 10.1039/C6RA14703H
_journal_year 2016
_chemical_absolute_configuration ad
_chemical_formula_moiety 'C12 H11 I N, I'
_chemical_formula_sum 'C12 H11 I2 N'
_chemical_formula_weight 423.02
_chemical_name_common
;
bis(1-benzyl-3-iodopyridinium iodide)
;
_space_group_IT_number 29
_symmetry_cell_setting orthorhombic
_symmetry_Int_Tables_number 29
_symmetry_space_group_name_Hall 'P -2bc -2c'
_symmetry_space_group_name_H-M 'P c 21 b'
_atom_sites_solution_hydrogens geom
_atom_sites_solution_primary direct
_atom_sites_solution_secondary difmap
_audit_creation_method SHELXL-2014/7
_audit_update_record
;
2016-04-26 deposited with the CCDC.
2016-07-11 downloaded from the CCDC.
;
_cell_angle_alpha 90
_cell_angle_beta 90
_cell_angle_gamma 90
_cell_formula_units_Z 8
_cell_length_a 7.526(3)
_cell_length_b 11.789(4)
_cell_length_c 30.882(6)
_cell_measurement_reflns_used 25
_cell_measurement_temperature 293(2)
_cell_measurement_theta_max 14
_cell_measurement_theta_min 7
_cell_volume 2740.0(15)
_computing_cell_refinement 'CAD4 Express (Enraf Nonius, 1994)'
_computing_data_collection 'CAD4 Express (Enraf Nonius, 1994)'
_computing_data_reduction 'PROFIT (Streltsov & Zavodnik, 1989)'
_computing_molecular_graphics 'Mercury (Macrae et al., 2008)'
_computing_publication_material 'WinGX publication routines (Farrugia, 1999)'
_computing_structure_refinement 'SHELXL-2014/7 (Sheldrick, 2008)'
_computing_structure_solution 'SIR-97 (Altomare et al., 1999)'
_diffrn_ambient_temperature 293(2)
_diffrn_measured_fraction_theta_full 1.000
_diffrn_measured_fraction_theta_max 1.000
_diffrn_measurement_device_type 'Enraf-Nonius CAD4'
_diffrn_measurement_method 'profiled omega scans'
_diffrn_radiation_type MoK\a
_diffrn_radiation_wavelength 0.71073
_diffrn_reflns_av_R_equivalents 0.0338
_diffrn_reflns_av_unetI/netI 0.0363
_diffrn_reflns_Laue_measured_fraction_full 1.000
_diffrn_reflns_Laue_measured_fraction_max 1.000
_diffrn_reflns_limit_h_max 9
_diffrn_reflns_limit_h_min -9
_diffrn_reflns_limit_k_max 15
_diffrn_reflns_limit_k_min -9
_diffrn_reflns_limit_l_max 39
_diffrn_reflns_limit_l_min -25
_diffrn_reflns_number 7009
_diffrn_reflns_point_group_measured_fraction_full 0.675
_diffrn_reflns_point_group_measured_fraction_max 0.646
_diffrn_reflns_theta_full 25.242
_diffrn_reflns_theta_max 27.058
_diffrn_reflns_theta_min 1.319
_diffrn_standards_decay_% 0
_diffrn_standards_interval_time 300
_diffrn_standards_number 3
_exptl_absorpt_coefficient_mu 4.562
_exptl_absorpt_correction_T_max 0.694
_exptl_absorpt_correction_T_min 0.488
_exptl_absorpt_correction_type psi-scan
_exptl_absorpt_process_details
;
North A.C.T., Phillips D.C. & Mathews F.S. (1968) Acta. Cryst. A24, 351
;
_exptl_crystal_colour 'PALE YELLOW'
_exptl_crystal_density_diffrn 2.051
_exptl_crystal_description 'PLATY PRISM'
_exptl_crystal_F_000 1568
_exptl_crystal_recrystallization_method 'Re-crystallisation from solvent'
_exptl_crystal_size_max 0.45
_exptl_crystal_size_mid 0.14
_exptl_crystal_size_min 0.08
_refine_diff_density_max 0.676
_refine_diff_density_min -0.514
_refine_diff_density_rms 0.109
_refine_ls_abs_structure_details
;
 Flack x determined using 695 quotients [(I+)-(I-)]/[(I+)+(I-)]
 (Parsons, Flack and Wagner, Acta Cryst. B69 (2013) 249-259).
;
_refine_ls_abs_structure_Flack 0.00(3)
_refine_ls_extinction_method none
_refine_ls_goodness_of_fit_ref 1.081
_refine_ls_hydrogen_treatment constr
_refine_ls_matrix_type full
_refine_ls_number_parameters 271
_refine_ls_number_reflns 3899
_refine_ls_number_restraints 1
_refine_ls_restrained_S_all 1.081
_refine_ls_R_factor_all 0.0403
_refine_ls_R_factor_gt 0.0323
_refine_ls_shift/su_max 0.000
_refine_ls_shift/su_mean 0.000
_refine_ls_structure_factor_coef Fsqd
_refine_ls_weighting_details 'w=1/[\s^2^(Fo^2^)+(0.0214P)^2^+1.8338P] where P=(Fo^2^+2Fc^2^)/3'
_refine_ls_weighting_scheme calc
_refine_ls_wR_factor_gt 0.0630
_refine_ls_wR_factor_ref 0.0677
_reflns_Friedel_coverage 0.232
_reflns_Friedel_fraction_full 0.314
_reflns_Friedel_fraction_max 0.256
_reflns_number_gt 3387
_reflns_number_total 3899
_reflns_threshold_expression 'I > 2\s(I)'
_cod_data_source_file c6ra14703h2.cif
_cod_data_source_block 1a_I
_cod_depositor_comments
;
2017-03-01
Z value and formula fixed to values more according to usual
chemical conventions.                 miguel
;
_cod_original_formula_sum 'C24 H22 I4 N2'
_cod_original_formula_weight 846.04
_cod_original_formula_moiety '2(C12 H11 I N), 2(I)'
_cod_original_formula_units_Z 4
_cod_database_code 7225893
_shelx_shelxl_version_number 2014/7
_shelx_space_group_comment
;
The symmetry employed for this shelxl refinement is uniquely defined
by the following loop, which should always be used as a source of
symmetry information in preference to the above space-group names.
They are only intended as comments.
;
_solvent_exptl_crystal_recrystallization_method acetonitrile

loop_
_space_group_symop_operation_xyz
'x, y, z'
'-x, y+1/2, -z'
'-x, y, z+1/2'
'x, y+1/2, -z+1/2'

loop_
_atom_site_label
_atom_site_type_symbol
_atom_site_fract_x
_atom_site_fract_y
_atom_site_fract_z
_atom_site_U_iso_or_equiv
_atom_site_adp_type
_atom_site_occupancy
_atom_site_site_symmetry_order
_atom_site_calc_flag
_atom_site_refinement_flags_posn
_atom_site_refinement_flags_adp
I1 I -0.13061(10) 0.52050(6) 0.15142(2) 0.05578(19) Uani 1 1 d . .
I2 I 0.14536(9) 0.24297(8) 0.10831(2) 0.0593(2) Uani 1 1 d . .
I3 I -0.22882(8) 0.23191(7) 0.17772(2) 0.05145(18) Uani 1 1 d . .
I4 I -0.04953(10) 0.01204(8) -0.00946(2) 0.0652(2) Uani 1 1 d . .
C1 C -0.0808(13) 0.6946(8) 0.1461(3) 0.046(3) Uani 1 1 d . .
C2 C -0.0923(12) 0.7605(8) 0.1833(3) 0.044(2) Uani 1 1 d . .
H2 H -0.1212 0.7271 0.2097 0.053 Uiso 1 1 calc R U
C3 C -0.0207(13) 0.9243(9) 0.1442(3) 0.047(3) Uani 1 1 d . .
H3 H -0.0021 1.0022 0.1439 0.057 Uiso 1 1 calc R U
C4 C -0.0059(16) 0.8635(11) 0.1065(4) 0.064(3) Uani 1 1 d . .
H4 H 0.0221 0.9000 0.0807 0.077 Uiso 1 1 calc R U
C5 C -0.0338(12) 0.7444(12) 0.1073(3) 0.053(3) Uani 1 1 d . .
H5 H -0.0208 0.7011 0.0823 0.064 Uiso 1 1 calc R U
C6 C -0.0711(13) 0.9402(8) 0.2222(3) 0.043(2) Uani 1 1 d . .
H6A H -0.1369 1.0096 0.2170 0.052 Uiso 1 1 calc R U
H6B H -0.1343 0.8968 0.2440 0.052 Uiso 1 1 calc R U
C7 C 0.1095(13) 0.9686(9) 0.2385(3) 0.042(2) Uani 1 1 d . .
C8 C 0.1902(16) 1.0695(10) 0.2263(4) 0.057(3) Uani 1 1 d . .
H8 H 0.1286 1.1206 0.2089 0.068 Uiso 1 1 calc R U
C9 C 0.3606(17) 1.0949(12) 0.2396(5) 0.072(4) Uani 1 1 d . .
H9 H 0.4150 1.1615 0.2303 0.086 Uiso 1 1 calc R U
C10 C 0.4487(16) 1.0225(17) 0.2663(4) 0.082(4) Uani 1 1 d . .
H10 H 0.5636 1.0400 0.2752 0.098 Uiso 1 1 calc R U
C11 C 0.3702(19) 0.9238(13) 0.2804(4) 0.077(4) Uani 1 1 d . .
H11 H 0.4310 0.8752 0.2989 0.092 Uiso 1 1 calc R U
C12 C 0.2024(19) 0.8976(10) 0.2669(4) 0.061(3) Uani 1 1 d . .
H12 H 0.1488 0.8314 0.2768 0.074 Uiso 1 1 calc R U
C13 C 0.3663(13) 0.2545(10) 0.0670(3) 0.046(2) Uani 1 1 d . .
C14 C 0.3582(13) 0.2043(9) 0.0273(3) 0.047(3) Uani 1 1 d . .
H14 H 0.2558 0.1662 0.0187 0.056 Uiso 1 1 calc R U
C15 C 0.6512(14) 0.2626(11) 0.0118(4) 0.061(3) Uani 1 1 d . .
H15 H 0.7481 0.2627 -0.0068 0.073 Uiso 1 1 calc R U
C16 C 0.6614(15) 0.3150(12) 0.0507(4) 0.069(4) Uani 1 1 d . .
H16 H 0.7650 0.3528 0.0585 0.083 Uiso 1 1 calc R U
C17 C 0.5174(16) 0.3128(11) 0.0791(4) 0.059(3) Uani 1 1 d . .
H17 H 0.5231 0.3499 0.1057 0.070 Uiso 1 1 calc R U
C18 C 0.4920(18) 0.1566(11) -0.0429(4) 0.068(4) Uani 1 1 d . .
H18A H 0.3813 0.1151 -0.0457 0.082 Uiso 1 1 calc R U
H18B H 0.5888 0.1027 -0.0455 0.082 Uiso 1 1 calc R U
C19 C 0.5054(16) 0.2431(17) -0.0796(4) 0.066(3) Uani 1 1 d . .
C20 C 0.4565(19) 0.3501(16) -0.0754(5) 0.092(5) Uani 1 1 d . .
H20 H 0.4141 0.3763 -0.0489 0.111 Uiso 1 1 calc R U
C21 C 0.468(2) 0.4242(16) -0.1108(6) 0.106(6) Uani 1 1 d . .
H21 H 0.4327 0.4994 -0.1080 0.128 Uiso 1 1 calc R U
C22 C 0.534(3) 0.384(2) -0.1504(6) 0.137(11) Uani 1 1 d . .
H22 H 0.5491 0.4319 -0.1741 0.164 Uiso 1 1 calc R U
C23 C 0.576(3) 0.273(2) -0.1528(7) 0.133(10) Uani 1 1 d . .
H23 H 0.6093 0.2434 -0.1794 0.159 Uiso 1 1 calc R U
C24 C 0.5699(18) 0.2039(17) -0.1182(4) 0.094(6) Uani 1 1 d . .
H24 H 0.6096 0.1294 -0.1206 0.113 Uiso 1 1 calc R U
N1 N -0.0614(10) 0.8730(7) 0.1812(3) 0.0406(19) Uani 1 1 d . .
N2 N 0.4991(13) 0.2102(8) 0.0004(3) 0.055(2) Uani 1 1 d . .

loop_
_atom_site_aniso_label
_atom_site_aniso_U_11
_atom_site_aniso_U_22
_atom_site_aniso_U_33
_atom_site_aniso_U_23
_atom_site_aniso_U_13
_atom_site_aniso_U_12
I1 0.0697(4) 0.0396(4) 0.0581(4) -0.0040(4) -0.0011(4) 0.0018(4)
I2 0.0608(4) 0.0618(5) 0.0553(4) 0.0088(4) 0.0143(3) 0.0046(5)
I3 0.0484(3) 0.0429(4) 0.0631(4) 0.0046(4) 0.0062(3) 0.0037(4)
I4 0.0721(5) 0.0660(5) 0.0575(4) 0.0014(5) 0.0013(4) 0.0036(5)
C1 0.049(6) 0.035(5) 0.053(6) -0.001(5) 0.004(5) -0.011(5)
C2 0.042(5) 0.034(6) 0.055(6) 0.000(5) -0.002(5) -0.007(4)
C3 0.054(7) 0.044(6) 0.043(6) 0.012(5) 0.004(5) -0.008(5)
C4 0.076(9) 0.058(8) 0.059(8) 0.013(6) -0.006(6) -0.003(7)
C5 0.056(6) 0.063(7) 0.041(5) -0.008(6) -0.002(5) -0.002(7)
C6 0.050(6) 0.035(5) 0.045(6) 0.002(5) 0.007(5) 0.003(5)
C7 0.044(5) 0.038(6) 0.044(6) -0.003(5) 0.002(4) 0.009(5)
C8 0.050(7) 0.051(7) 0.070(9) 0.004(6) -0.009(7) -0.003(6)
C9 0.062(8) 0.069(9) 0.084(10) 0.006(8) -0.001(8) -0.013(8)
C10 0.055(7) 0.106(12) 0.084(9) -0.019(11) 0.005(7) 0.000(10)
C11 0.067(9) 0.089(11) 0.074(10) 0.012(9) -0.016(8) 0.007(8)
C12 0.074(9) 0.047(7) 0.064(8) 0.013(6) 0.004(7) 0.011(7)
C13 0.047(5) 0.046(6) 0.045(6) 0.006(6) 0.003(4) 0.004(5)
C14 0.048(6) 0.052(7) 0.041(6) 0.005(5) -0.004(5) -0.010(5)
C15 0.043(6) 0.075(9) 0.064(7) 0.020(7) -0.002(6) 0.002(6)
C16 0.053(7) 0.102(11) 0.052(7) -0.004(8) 0.001(6) -0.016(7)
C17 0.068(8) 0.067(8) 0.041(7) 0.009(6) -0.015(6) -0.011(7)
C18 0.074(9) 0.075(9) 0.056(7) -0.029(7) 0.009(7) -0.001(7)
C19 0.053(6) 0.099(11) 0.045(7) -0.009(9) 0.000(5) -0.010(10)
C20 0.077(10) 0.120(15) 0.079(11) 0.008(11) 0.000(9) -0.021(11)
C21 0.090(11) 0.120(15) 0.109(14) 0.057(12) -0.038(10) -0.041(10)
C22 0.119(16) 0.23(3) 0.060(12) 0.054(18) -0.036(11) -0.10(2)
C23 0.096(13) 0.23(3) 0.076(13) -0.036(19) 0.014(10) -0.090(19)
C24 0.072(9) 0.152(18) 0.058(9) -0.011(10) 0.013(7) -0.038(10)
N1 0.042(4) 0.032(4) 0.047(5) 0.005(4) -0.003(4) -0.006(4)
N2 0.059(5) 0.063(7) 0.042(5) 0.004(5) 0.003(4) -0.007(5)

loop_
_atom_type_symbol
_atom_type_description
_atom_type_scat_dispersion_real
_atom_type_scat_dispersion_imag
_atom_type_scat_source
C C 0.0033 0.0016 'International Tables Vol C Tables 4.2.6.8 and 6.1.1.4'
H H 0.0000 0.0000 'International Tables Vol C Tables 4.2.6.8 and 6.1.1.4'
I I -0.4742 1.8119 'International Tables Vol C Tables 4.2.6.8 and 6.1.1.4'
N N 0.0061 0.0033 'International Tables Vol C Tables 4.2.6.8 and 6.1.1.4'

loop_
_geom_angle_atom_site_label_1
_geom_angle_atom_site_label_2
_geom_angle_atom_site_label_3
_geom_angle
C5 C1 C2 119.8(10)
C5 C1 I1 122.0(9)
C2 C1 I1 118.2(7)
N1 C2 C1 119.9(10)
N1 C2 H2 120.0
C1 C2 H2 120.0
N1 C3 C4 120.7(10)
N1 C3 H3 119.6
C4 C3 H3 119.6
C3 C4 C5 119.4(11)
C3 C4 H4 120.3
C5 C4 H4 120.3
C1 C5 C4 118.2(11)
C1 C5 H5 120.9
C4 C5 H5 120.9
C7 C6 N1 111.2(8)
C7 C6 H6A 109.4
N1 C6 H6A 109.4
C7 C6 H6B 109.4
N1 C6 H6B 109.4
H6A C6 H6B 108.0
C8 C7 C12 117.7(10)
C8 C7 C6 120.1(10)
C12 C7 C6 122.2(10)
C9 C8 C7 120.8(12)
C9 C8 H8 119.6
C7 C8 H8 119.6
C10 C9 C8 119.8(13)
C10 C9 H9 120.1
C8 C9 H9 120.1
C9 C10 C11 120.9(12)
C9 C10 H10 119.6
C11 C10 H10 119.6
C12 C11 C10 119.5(13)
C12 C11 H11 120.3
C10 C11 H11 120.3
C11 C12 C7 121.2(12)
C11 C12 H12 119.4
C7 C12 H12 119.4
C14 C13 C17 119.8(10)
C14 C13 I2 118.9(8)
C17 C13 I2 121.3(8)
N2 C14 C13 119.7(10)
N2 C14 H14 120.1
C13 C14 H14 120.1
N2 C15 C16 119.4(11)
N2 C15 H15 120.3
C16 C15 H15 120.3
C15 C16 C17 120.4(11)
C15 C16 H16 119.8
C17 C16 H16 119.8
C13 C17 C16 118.6(11)
C13 C17 H17 120.7
C16 C17 H17 120.7
N2 C18 C19 112.5(10)
N2 C18 H18A 109.1
C19 C18 H18A 109.1
N2 C18 H18B 109.1
C19 C18 H18B 109.1
H18A C18 H18B 107.8
C20 C19 C24 120.4(18)
C20 C19 C18 123.2(13)
C24 C19 C18 116.4(17)
C19 C20 C21 120.1(18)
C19 C20 H20 120.0
C21 C20 H20 120.0
C20 C21 C22 119.5(19)
C20 C21 H21 120.3
C22 C21 H21 120.3
C23 C22 C21 117(2)
C23 C22 H22 121.4
C21 C22 H22 121.4
C22 C23 C24 123(2)
C22 C23 H23 118.6
C24 C23 H23 118.6
C23 C24 C19 120(2)
C23 C24 H24 120.1
C19 C24 H24 120.1
C3 N1 C2 122.0(9)
C3 N1 C6 119.9(8)
C2 N1 C6 118.1(8)
C15 N2 C14 122.0(10)
C15 N2 C18 117.6(10)
C14 N2 C18 120.4(9)

loop_
_geom_bond_atom_site_label_1
_geom_bond_atom_site_label_2
_geom_bond_distance
I1 C1 2.093(10)
I2 C13 2.100(10)
C1 C5 1.382(14)
C1 C2 1.389(13)
C2 N1 1.348(12)
C2 H2 0.9300
C3 N1 1.327(12)
C3 C4 1.370(15)
C3 H3 0.9300
C4 C5 1.420(18)
C4 H4 0.9300
C5 H5 0.9300
C6 C7 1.488(13)
C6 N1 1.496(12)
C6 H6A 0.9700
C6 H6B 0.9700
C7 C8 1.387(13)
C7 C12 1.399(15)
C8 C9 1.380(15)
C8 H8 0.9300
C9 C10 1.361(19)
C9 H9 0.9300
C10 C11 1.38(2)
C10 H10 0.9300
C11 C12 1.366(17)
C11 H11 0.9300
C12 H12 0.9300
C13 C14 1.364(13)
C13 C17 1.381(14)
C14 N2 1.348(12)
C14 H14 0.9300
C15 N2 1.348(13)
C15 C16 1.351(16)
C15 H15 0.9300
C16 C17 1.396(15)
C16 H16 0.9300
C17 H17 0.9300
C18 N2 1.480(13)
C18 C19 1.527(19)
C18 H18A 0.9700
C18 H18B 0.9700
C19 C20 1.32(2)
C19 C24 1.369(17)
C20 C21 1.40(2)
C20 H20 0.9300
C21 C22 1.40(3)
C21 H21 0.9300
C22 C23 1.34(3)
C22 H22 0.9300
C23 C24 1.35(2)
C23 H23 0.9300
C24 H24 0.9300
